data_7220342
loop_
_publ_author_name
'Wang, Hongfeng'
'Grosjean, Arnaud'
'Sinito, Chiara'
'Kaiba, Abdellah'
'Bald\'e, Ch\'erif'
'Desplanches, C\'edric'
'L\'etard, Jean-Fran\,cois'
'Guionneau, Philippe'

_publ_section_title
;
 Towards synergy between spin-crossover and metal--ligand bond break in
 molecular crystals: structural investigations of eight seven-coordinated
 Fe(ii) macrocyclic complexes
;
_journal_issue 22
_journal_name_full CrystEngComm
_journal_page_first 4075
_journal_paper_doi 10.1039/C5CE00557D
_journal_volume 17
_journal_year 2015
_chemical_formula_moiety 'C17 H23 Fe N7 Se2'
_chemical_formula_sum 'C17 H23 Fe N7 Se2'
_chemical_formula_weight 539.19
_space_group_crystal_system triclinic
_space_group_IT_number 2
_space_group_name_Hall '-P 1'
_space_group_name_H-M_alt 'P -1'
_symmetry_space_group_name_Hall '-P 1'
_symmetry_space_group_name_H-M 'P -1'
_atom_sites_solution_hydrogens geom
_audit_creation_method SHELXL-2014/6
_audit_update_record
;
2015-03-18 deposited with the CCDC.
2015-04-17 downloaded from the CCDC.
;
_cell_angle_alpha 85.868(2)
_cell_angle_beta 76.764(2)
_cell_angle_gamma 85.302(2)
_cell_formula_units_Z 2
_cell_length_a 7.275(2)
_cell_length_b 11.692(4)
_cell_length_c 12.760(4)
_cell_measurement_temperature 293(2)
_cell_volume 1051.4(6)
_computing_structure_refinement 'SHELXL-2014/6 (Sheldrick, 2014)'
_diffrn_ambient_temperature 293(2)
_diffrn_measured_fraction_theta_full 0.982
_diffrn_measured_fraction_theta_max 0.984
_diffrn_radiation_type MoK\a
_diffrn_radiation_wavelength 0.71073
_diffrn_reflns_av_R_equivalents 0.0196
_diffrn_reflns_av_unetI/netI 0.0301
_diffrn_reflns_laue_measured_fraction_full 0.982
_diffrn_reflns_laue_measured_fraction_max 0.984
_diffrn_reflns_limit_h_max 8
_diffrn_reflns_limit_h_min -9
_diffrn_reflns_limit_k_max 14
_diffrn_reflns_limit_k_min -14
_diffrn_reflns_limit_l_max 15
_diffrn_reflns_limit_l_min -15
_diffrn_reflns_number 7341
_diffrn_reflns_point_group_measured_fraction_full 0.982
_diffrn_reflns_point_group_measured_fraction_max 0.984
_diffrn_reflns_theta_full 25.242
_diffrn_reflns_theta_max 26.371
_diffrn_reflns_theta_min 5.324
_exptl_absorpt_coefficient_mu 4.196
_exptl_absorpt_correction_type none
_exptl_crystal_density_diffrn 1.703
_exptl_crystal_description prism
_exptl_crystal_F_000 536
_refine_diff_density_max 0.708
_refine_diff_density_min -0.954
_refine_diff_density_rms 0.068
_refine_ls_extinction_method none
_refine_ls_goodness_of_fit_ref 1.035
_refine_ls_hydrogen_treatment constr
_refine_ls_matrix_type full
_refine_ls_number_parameters 244
_refine_ls_number_reflns 4224
_refine_ls_number_restraints 0
_refine_ls_restrained_S_all 1.035
_refine_ls_R_factor_all 0.0430
_refine_ls_R_factor_gt 0.0349
_refine_ls_shift/su_max 0.001
_refine_ls_shift/su_mean 0.000
_refine_ls_structure_factor_coef Fsqd
_refine_ls_weighting_details 'w=1/[\s^2^(Fo^2^)+(0.0476P)^2^+0.6616P] where P=(Fo^2^+2Fc^2^)/3'
_refine_ls_weighting_scheme calc
_refine_ls_wR_factor_gt 0.0885
_refine_ls_wR_factor_ref 0.0938
_reflns_Friedel_coverage 0.000
_reflns_number_gt 3583
_reflns_number_total 4224
_reflns_threshold_expression 'I > 2\s(I)'
_cod_data_source_file c5ce00557d2.cif
_cod_data_source_block shelx
_cod_depositor_comments 'Adding full bibliography for 7220335--7220350.cif.'
_cod_database_code 7220342
_shelx_space_group_comment
;
The symmetry employed for this shelxl refinement is uniquely defined
by the following loop, which should always be used as a source of
symmetry information in preference to the above space-group names.
They are only intended as comments.
;
_shelxl_version_number 2014/6

loop_
_space_group_symop_operation_xyz
'x, y, z'
'-x, -y, -z'

loop_
_atom_site_label
_atom_site_type_symbol
_atom_site_fract_x
_atom_site_fract_y
_atom_site_fract_z
_atom_site_U_iso_or_equiv
_atom_site_adp_type
_atom_site_occupancy
_atom_site_site_symmetry_order
_atom_site_calc_flag
_atom_site_refinement_flags_posn
_atom_site_refinement_flags_adp
C08 C 0.4011(4) 0.9912(3) 0.2082(3) 0.0503(7) Uani 1 1 d . .
Se1 Se 0.36942(5) 0.65840(3) 0.62166(2) 0.05828(12) Uani 1 1 d . .
Se2 Se 0.13962(6) 0.70407(4) -0.11607(3) 0.06949(14) Uani 1 1 d . .
Fe3 Fe 0.23858(5) 0.75203(3) 0.25194(3) 0.03694(12) Uani 1 1 d . .
N02 N 0.2427(3) 0.9382(2) 0.2563(2) 0.0443(5) Uani 1 1 d . .
C116 C 0.1401(4) 0.7378(3) 0.0182(2) 0.0443(6) Uani 1 1 d . .
C117 C 0.3489(4) 0.6930(3) 0.4859(2) 0.0429(6) Uani 1 1 d . .
N01 N -0.0404(3) 0.8240(2) 0.3503(2) 0.0446(5) Uani 1 1 d . .
N03 N 0.5195(3) 0.8082(2) 0.1551(2) 0.0457(5) Uani 1 1 d . .
N04 N 0.4248(3) 0.5891(2) 0.1969(2) 0.0463(5) Uani 1 1 d . .
H04 H 0.5004 0.5679 0.2507 0.056 Uiso 1 1 calc R U
N16 N 0.1443(4) 0.7602(3) 0.1039(2) 0.0519(6) Uani 1 1 d . .
N05 N 0.0421(3) 0.6029(2) 0.3005(2) 0.0468(5) Uani 1 1 d . .
H05 H -0.0332 0.6030 0.2458 0.056 Uiso 1 1 calc R U
C011 C 0.5576(4) 0.6138(3) 0.0938(3) 0.0530(7) Uani 1 1 d . .
H01A H 0.4896 0.6260 0.0364 0.064 Uiso 1 1 calc R U
H01B H 0.6497 0.5492 0.0771 0.064 Uiso 1 1 calc R U
C013 C 0.1533(5) 0.4920(3) 0.2981(3) 0.0579(8) Uani 1 1 d . .
H01C H 0.0727 0.4297 0.2990 0.069 Uiso 1 1 calc R U
H01D H 0.2087 0.4809 0.3607 0.069 Uiso 1 1 calc R U
C012 C 0.3078(5) 0.4933(3) 0.1957(3) 0.0577(8) Uani 1 1 d . .
H01E H 0.3848 0.4213 0.1918 0.069 Uiso 1 1 calc R U
H01F H 0.2521 0.5026 0.1331 0.069 Uiso 1 1 calc R U
C02 C -0.0715(4) 0.9317(3) 0.3599(2) 0.0485(7) Uani 1 1 d . .
C014 C -0.0905(4) 0.6242(3) 0.4036(3) 0.0559(8) Uani 1 1 d . .
H01G H -0.0230 0.6184 0.4613 0.067 Uiso 1 1 calc R U
H01H H -0.1845 0.5675 0.4192 0.067 Uiso 1 1 calc R U
C03 C 0.0915(4) 1.0004(3) 0.3109(3) 0.0479(7) Uani 1 1 d . .
N17 N 0.3325(4) 0.7192(3) 0.3996(2) 0.0546(6) Uani 1 1 d . .
C010 C 0.6570(4) 0.7202(3) 0.1022(3) 0.0560(8) Uani 1 1 d . .
H01I H 0.7531 0.7013 0.1434 0.067 Uiso 1 1 calc R U
H01J H 0.7187 0.7492 0.0307 0.067 Uiso 1 1 calc R U
C07 C 0.5555(4) 0.9138(3) 0.1482(3) 0.0507(7) Uani 1 1 d . .
C015 C -0.1860(4) 0.7434(3) 0.3960(3) 0.0568(8) Uani 1 1 d . .
H01K H -0.2761 0.7444 0.3505 0.068 Uiso 1 1 calc R U
H01L H -0.2537 0.7655 0.4671 0.068 Uiso 1 1 calc R U
C01 C -0.2560(5) 0.9917(4) 0.4158(4) 0.0739(11) Uani 1 1 d . .
H01M H -0.2429 1.0731 0.4120 0.111 Uiso 1 1 calc R U
H01N H -0.3544 0.9763 0.3809 0.111 Uiso 1 1 calc R U
H01O H -0.2878 0.9640 0.4899 0.111 Uiso 1 1 calc R U
C05 C 0.2591(6) 1.1698(3) 0.2751(5) 0.0880(14) Uani 1 1 d . .
H05A H 0.2662 1.2476 0.2834 0.106 Uiso 1 1 calc R U
C06 C 0.4131(6) 1.1078(3) 0.2168(4) 0.0736(11) Uani 1 1 d . .
H06 H 0.5230 1.1434 0.1838 0.088 Uiso 1 1 calc R U
C04 C 0.0950(6) 1.1175(3) 0.3213(4) 0.0723(11) Uani 1 1 d . .
H04A H -0.0109 1.1596 0.3585 0.087 Uiso 1 1 calc R U
C09 C 0.7371(5) 0.9624(4) 0.0861(4) 0.0804(12) Uani 1 1 d . .
H09A H 0.7295 1.0439 0.0934 0.121 Uiso 1 1 calc R U
H09B H 0.8412 0.9272 0.1140 0.121 Uiso 1 1 calc R U
H09C H 0.7562 0.9471 0.0113 0.121 Uiso 1 1 calc R U

loop_
_atom_site_aniso_label
_atom_site_aniso_U_11
_atom_site_aniso_U_22
_atom_site_aniso_U_33
_atom_site_aniso_U_23
_atom_site_aniso_U_13
_atom_site_aniso_U_12
C08 0.0432(15) 0.0462(16) 0.0610(19) 0.0073(14) -0.0134(13) -0.0037(12)
Se1 0.0614(2) 0.0768(2) 0.03652(18) -0.00024(15) -0.01110(14) -0.00574(17)
Se2 0.0657(2) 0.1033(3) 0.03921(19) -0.01239(18) -0.00836(15) -0.0061(2)
Fe3 0.03191(19) 0.0441(2) 0.0328(2) -0.00133(15) -0.00307(14) -0.00325(15)
N02 0.0365(12) 0.0475(13) 0.0472(13) 0.0019(10) -0.0074(10) -0.0025(10)
C116 0.0351(13) 0.0609(18) 0.0345(14) 0.0032(12) -0.0052(10) -0.0006(12)
C117 0.0356(13) 0.0522(16) 0.0404(15) -0.0068(12) -0.0061(11) -0.0035(11)
N01 0.0344(11) 0.0533(14) 0.0431(13) -0.0066(11) -0.0014(9) -0.0021(10)
N03 0.0354(12) 0.0528(14) 0.0449(13) -0.0003(11) -0.0015(10) -0.0028(10)
N04 0.0424(13) 0.0479(13) 0.0450(13) -0.0034(10) -0.0032(10) 0.0003(10)
N16 0.0458(14) 0.0687(17) 0.0405(14) 0.0026(12) -0.0097(11) -0.0044(12)
N05 0.0432(13) 0.0502(14) 0.0441(13) -0.0023(11) -0.0028(10) -0.0066(10)
C011 0.0461(16) 0.0561(18) 0.0496(17) -0.0095(14) 0.0030(13) 0.0054(13)
C013 0.0567(18) 0.0444(16) 0.065(2) 0.0055(14) 0.0011(15) -0.0065(14)
C012 0.0588(19) 0.0425(16) 0.066(2) -0.0061(14) -0.0015(16) -0.0025(14)
C02 0.0384(14) 0.0579(18) 0.0459(16) -0.0076(13) -0.0048(12) 0.0064(13)
C014 0.0465(16) 0.065(2) 0.0486(17) 0.0017(15) 0.0092(13) -0.0170(15)
C03 0.0443(15) 0.0451(16) 0.0539(17) -0.0049(13) -0.0129(13) 0.0069(12)
N17 0.0504(14) 0.0712(18) 0.0438(15) -0.0036(12) -0.0132(11) -0.0060(13)
C010 0.0346(14) 0.065(2) 0.0587(19) -0.0060(15) 0.0078(13) 0.0025(13)
C07 0.0370(14) 0.0552(18) 0.0563(18) 0.0104(14) -0.0057(13) -0.0072(13)
C015 0.0370(15) 0.068(2) 0.0579(19) -0.0115(16) 0.0102(13) -0.0107(14)
C01 0.0498(19) 0.077(3) 0.084(3) -0.016(2) 0.0056(18) 0.0145(18)
C05 0.078(3) 0.0398(18) 0.142(4) -0.001(2) -0.016(3) -0.0048(18)
C06 0.058(2) 0.0483(19) 0.112(3) 0.006(2) -0.014(2) -0.0091(16)
C04 0.061(2) 0.0502(19) 0.101(3) -0.0108(19) -0.012(2) 0.0116(16)
C09 0.050(2) 0.070(2) 0.108(3) 0.012(2) 0.010(2) -0.0169(18)

loop_
_atom_type_symbol
_atom_type_description
_atom_type_scat_dispersion_real
_atom_type_scat_dispersion_imag
_atom_type_scat_source
C C 0.0033 0.0016 'International Tables Vol C Tables 4.2.6.8 and 6.1.1.4'
H H 0.0000 0.0000 'International Tables Vol C Tables 4.2.6.8 and 6.1.1.4'
Fe Fe 0.3463 0.8444 'International Tables Vol C Tables 4.2.6.8 and 6.1.1.4'
N N 0.0061 0.0033 'International Tables Vol C Tables 4.2.6.8 and 6.1.1.4'
Se Se -0.0929 2.2259 'International Tables Vol C Tables 4.2.6.8 and 6.1.1.4'

loop_
_geom_angle_atom_site_label_1
_geom_angle_atom_site_label_2
_geom_angle_atom_site_label_3
_geom_angle
N02 C08 C06 121.3(3)
N02 C08 C07 114.1(3)
C06 C08 C07 124.6(3)
N17 Fe3 N16 172.26(11)
N17 Fe3 N02 93.37(11)
N16 Fe3 N02 94.37(10)
N17 Fe3 N03 94.73(10)
N16 Fe3 N03 87.80(10)
N02 Fe3 N03 70.84(9)
N17 Fe3 N01 88.06(10)
N16 Fe3 N01 94.56(10)
N02 Fe3 N01 70.32(9)
N03 Fe3 N01 141.16(9)
N17 Fe3 N04 85.10(10)
N16 Fe3 N04 88.70(10)
N02 Fe3 N04 143.00(9)
N03 Fe3 N04 72.45(9)
N01 Fe3 N04 146.25(9)
N17 Fe3 N05 89.61(10)
N16 Fe3 N05 84.27(10)
N02 Fe3 N05 142.35(9)
N03 Fe3 N05 146.29(9)
N01 Fe3 N05 72.29(9)
N04 Fe3 N05 74.65(9)
C03 N02 C08 119.4(3)
C03 N02 Fe3 120.54(19)
C08 N02 Fe3 120.0(2)
N16 C116 Se2 178.6(3)
N17 C117 Se1 177.4(3)
C02 N01 C015 121.8(2)
C02 N01 Fe3 120.3(2)
C015 N01 Fe3 117.82(19)
C07 N03 C010 121.8(3)
C07 N03 Fe3 120.2(2)
C010 N03 Fe3 117.94(19)
C012 N04 C011 114.0(3)
C012 N04 Fe3 110.70(18)
C011 N04 Fe3 110.21(19)
C116 N16 Fe3 158.0(3)
C014 N05 C013 114.6(3)
C014 N05 Fe3 109.83(19)
C013 N05 Fe3 110.59(18)
N04 C011 C010 109.0(3)
N05 C013 C012 107.9(3)
N04 C012 C013 108.4(3)
N01 C02 C03 114.8(2)
N01 C02 C01 125.7(3)
C03 C02 C01 119.5(3)
N05 C014 C015 108.6(3)
N02 C03 C04 121.7(3)
N02 C03 C02 113.8(3)
C04 C03 C02 124.4(3)
C117 N17 Fe3 166.6(3)
N03 C010 C011 109.7(2)
N03 C07 C08 114.7(3)
N03 C07 C09 125.4(3)
C08 C07 C09 119.8(3)
N01 C015 C014 108.6(2)
C04 C05 C06 120.5(4)
C05 C06 C08 118.7(3)
C05 C04 C03 118.3(3)

loop_
_geom_bond_atom_site_label_1
_geom_bond_atom_site_label_2
_geom_bond_distance
C08 N02 1.351(4)
C08 C06 1.386(5)
C08 C07 1.486(5)
Se1 C117 1.787(3)
Se2 C116 1.786(3)
Fe3 N17 2.146(3)
Fe3 N16 2.146(3)
Fe3 N02 2.185(3)
Fe3 N03 2.254(2)
Fe3 N01 2.260(2)
Fe3 N04 2.300(2)
Fe3 N05 2.305(3)
N02 C03 1.347(4)
C116 N16 1.150(4)
C117 N17 1.152(4)
N01 C02 1.271(4)
N01 C015 1.467(4)
N03 C07 1.275(4)
N03 C010 1.462(4)
N04 C012 1.464(4)
N04 C011 1.469(4)
N05 C014 1.466(4)
N05 C013 1.470(4)
C011 C010 1.512(5)
C013 C012 1.516(5)
C02 C03 1.479(4)
C02 C01 1.510(4)
C014 C015 1.512(5)
C03 C04 1.389(5)
C07 C09 1.508(4)
C05 C04 1.375(6)
C05 C06 1.378(6)

loop_
_geom_torsion_atom_site_label_1
_geom_torsion_atom_site_label_2
_geom_torsion_atom_site_label_3
_geom_torsion_atom_site_label_4
_geom_torsion
C06 C08 N02 C03 2.1(5)
C07 C08 N02 C03 -178.4(3)
C06 C08 N02 Fe3 -174.8(3)
C07 C08 N02 Fe3 4.7(4)
C012 N04 C011 C010 175.0(3)
Fe3 N04 C011 C010 49.8(3)
C014 N05 C013 C012 -169.1(3)
Fe3 N05 C013 C012 -44.3(3)
C011 N04 C012 C013 -169.1(3)
Fe3 N04 C012 C013 -44.2(3)
N05 C013 C012 N04 59.2(4)
C015 N01 C02 C03 178.9(3)
Fe3 N01 C02 C03 -5.0(4)
C015 N01 C02 C01 -1.1(5)
Fe3 N01 C02 C01 175.1(3)
C013 N05 C014 C015 176.8(3)
Fe3 N05 C014 C015 51.6(3)
C08 N02 C03 C04 -1.5(5)
Fe3 N02 C03 C04 175.4(3)
C08 N02 C03 C02 -179.7(3)
Fe3 N02 C03 C02 -2.8(3)
N01 C02 C03 N02 5.0(4)
C01 C02 C03 N02 -175.1(3)
N01 C02 C03 C04 -173.2(3)
C01 C02 C03 C04 6.8(5)
C07 N03 C010 C011 -162.0(3)
Fe3 N03 C010 C011 18.5(4)
N04 C011 C010 N03 -44.3(4)
C010 N03 C07 C08 -179.1(3)
Fe3 N03 C07 C08 0.4(4)
C010 N03 C07 C09 0.6(5)
Fe3 N03 C07 C09 -179.9(3)
N02 C08 C07 N03 -3.2(4)
C06 C08 C07 N03 176.3(4)
N02 C08 C07 C09 177.0(3)
C06 C08 C07 C09 -3.5(6)
C02 N01 C015 C014 -161.7(3)
Fe3 N01 C015 C014 22.1(3)
N05 C014 C015 N01 -47.7(4)
C04 C05 C06 C08 -1.8(7)
N02 C08 C06 C05 -0.4(6)
C07 C08 C06 C05 -179.9(4)
C06 C05 C04 C03 2.4(7)
N02 C03 C04 C05 -0.7(6)
C02 C03 C04 C05 177.3(4)
